data_4078399
loop_
_publ_author_name
'Dam, Matheus A.'
'Hoogervorst, Wilhelmus J.'
'de Kanter, Franciscus J. J.'
'Bickelhaupt, Friedrich'
'Spek, Anthony L.'

_publ_section_title
;
 Synthesis of Alkynyl-Substituted 9,10-Dimetallatriptycenes of Group 14
 and Their Application in the Preparation of a Novel Class of
 Organometallic Oligomers
;
_journal_issue 9
_journal_name_full Organometallics
_journal_page_first 1762
_journal_paper_doi 10.1021/om980073f
_journal_volume 17
_journal_year 1998
_chemical_formula_sum 'C55 H36.5 Cl0.5 Ge4'
_chemical_formula_weight 1005.56
_space_group_IT_number 2
_symmetry_cell_setting triclinic
_symmetry_space_group_name_Hall '-P 1'
_symmetry_space_group_name_H-M 'P -1'
_atom_sites_solution_hydrogens geom
_atom_sites_solution_primary direct
_atom_sites_solution_secondary difmap
_audit_creation_method SHELXL-97
_cell_angle_alpha 72.697(12)
_cell_angle_beta 80.666(11)
_cell_angle_gamma 79.253(11)
_cell_formula_units_Z 2
_cell_length_a 8.4807(11)
_cell_length_b 12.9985(19)
_cell_length_c 21.141(3)
_cell_measurement_temperature 150(2)
_cell_volume 2171.8(5)
_computing_structure_refinement 'SHELXL-97 (Sheldrick, 1997)'
_computing_structure_solution 'SHELXS-97 (Sheldrick, 1990)'
_diffrn_ambient_temperature 150(2)
_diffrn_measured_fraction_theta_full 0.999
_diffrn_measured_fraction_theta_max 0.999
_diffrn_measurement_device_type CAD4-T
_diffrn_radiation_monochromator graphite
_diffrn_radiation_source 'rotating anode'
_diffrn_radiation_type MoK\a
_diffrn_radiation_wavelength 0.71073
_diffrn_reflns_av_R_equivalents 0.0751
_diffrn_reflns_av_sigmaI/netI 0.0494
_diffrn_reflns_limit_h_max 0
_diffrn_reflns_limit_h_min -11
_diffrn_reflns_limit_k_max 16
_diffrn_reflns_limit_k_min -16
_diffrn_reflns_limit_l_max 27
_diffrn_reflns_limit_l_min -27
_diffrn_reflns_number 10624
_diffrn_reflns_theta_full 27.49
_diffrn_reflns_theta_max 27.49
_diffrn_reflns_theta_min 1.02
_exptl_absorpt_coefficient_mu 2.841
_exptl_crystal_density_diffrn 1.565
_exptl_crystal_density_method 'not measured'
_exptl_crystal_F_000 1024
_exptl_crystal_size_max 0.50
_exptl_crystal_size_mid 0.62
_exptl_crystal_size_min 0.12
_refine_diff_density_max 0.892
_refine_diff_density_min -0.977
_refine_diff_density_rms 0.120
_refine_ls_extinction_method none
_refine_ls_goodness_of_fit_ref 1.007
_refine_ls_hydrogen_treatment mixed
_refine_ls_matrix_type full
_refine_ls_number_parameters 579
_refine_ls_number_reflns 9945
_refine_ls_number_restraints 0
_refine_ls_restrained_S_all 1.007
_refine_ls_R_factor_all 0.0749
_refine_ls_R_factor_gt 0.0503
_refine_ls_shift/su_max 0.001
_refine_ls_shift/su_mean 0.000
_refine_ls_structure_factor_coef Fsqd
_refine_ls_weighting_details 'w=1/[\s^2^(Fo^2^)+(0.0789P)^2^+2.5065P] where P=(Fo^2^+2Fc^2^)/3'
_refine_ls_weighting_scheme calc
_refine_ls_wR_factor_gt 0.1199
_refine_ls_wR_factor_ref 0.1332
_reflns_number_gt 7480
_reflns_number_total 9945
_reflns_threshold_expression >2sigma(I)
_cod_data_source_file om980073f.cif
_cod_data_source_block s1665b
_cod_depositor_comments
;
The following automatic conversions were performed:

'_refine_ls_weighting_scheme' value 'calc
w=1/[\s^2^(Fo^2^)+(0.0789P)^2^+2.5065P] where P=(Fo^2^+2Fc^2^)/3' was
changed to 'calc'. New tag '_refine_ls_weighting_details' was
created. The value of the new tag was set to
'w=1/[\s^2^(Fo^2^)+(0.0789P)^2^+2.5065P] where P=(Fo^2^+2Fc^2^)/3'.

Automatic conversion script
Id: cif_fix_values 3143 2015-03-26 13:38:13Z robertas 
;
_cod_original_formula_sum 'C52H34Ge4, 0.5(C6H5Cl)'
_cod_database_code 4078399

loop_
_symmetry_equiv_pos_as_xyz
'x, y, z'
'-x, -y, -z'

loop_
_atom_site_label
_atom_site_type_symbol
_atom_site_fract_x
_atom_site_fract_y
_atom_site_fract_z
_atom_site_U_iso_or_equiv
_atom_site_adp_type
_atom_site_occupancy
_atom_site_calc_flag
_atom_site_refinement_flags
_atom_site_disorder_assembly
_atom_site_disorder_group
Ge1 Ge 1.13035(5) 0.18506(4) 0.12290(2) 0.02633(12) Uani 1 d . . .
Ge2 Ge 1.07493(5) 0.24799(4) 0.25328(2) 0.02242(11) Uani 1 d . . .
Ge2A Ge 0.85336(5) 0.33628(4) 0.59430(2) 0.02104(11) Uani 1 d . . .
Ge1A Ge 0.74701(5) 0.34341(3) 0.73764(2) 0.01878(11) Uani 1 d . . .
C8A C 0.6919(5) 0.4605(3) 0.6035(2) 0.0210(8) Uani 1 d . . .
C26 C 1.0001(6) 0.3049(4) 0.3874(2) 0.0328(10) Uani 1 d . . .
C13A C 0.9774(5) 0.3427(3) 0.7080(2) 0.0210(8) Uani 1 d . . .
C14A C 1.0280(5) 0.3380(3) 0.6425(2) 0.0218(8) Uani 1 d . . .
C19A C 0.6942(5) 0.3567(3) 0.8274(2) 0.0232(8) Uani 1 d . . .
C25A C 0.9183(6) 0.3297(4) 0.5052(2) 0.0317(10) Uani 1 d . . .
C18A C 1.0923(5) 0.3443(3) 0.7480(2) 0.0242(9) Uani 1 d . . .
H18A H 1.0595 0.3485 0.7924 0.029 Uiso 1 calc R . .
C7 C 0.9907(5) 0.3252(4) 0.1208(2) 0.0256(9) Uani 1 d . . .
C1A C 0.6960(5) 0.2173(3) 0.7158(2) 0.0217(8) Uani 1 d . . .
C12A C 0.5183(5) 0.5439(3) 0.6825(2) 0.0250(9) Uani 1 d . . .
H12A H 0.4850 0.5478 0.7270 0.030 Uiso 1 calc R . .
C25 C 1.0345(6) 0.2873(4) 0.3344(2) 0.0345(11) Uani 1 d . . .
C2A C 0.7463(5) 0.2148(3) 0.6498(2) 0.0231(8) Uani 1 d . . .
C8 C 0.9655(5) 0.3523(3) 0.1808(2) 0.0249(9) Uani 1 d . . .
C1 C 1.0216(5) 0.0852(3) 0.1995(2) 0.0274(9) Uani 1 d . . .
C9 C 0.8606(6) 0.4456(4) 0.1875(2) 0.0302(10) Uani 1 d . . .
H9 H 0.8422 0.4630 0.2289 0.036 Uiso 1 calc R . .
C11A C 0.4436(6) 0.6180(4) 0.6304(3) 0.0332(11) Uani 1 d . . .
H11A H 0.3578 0.6719 0.6394 0.040 Uiso 1 calc R . .
C13 C 1.3235(5) 0.2027(4) 0.1556(2) 0.0242(9) Uani 1 d . . .
C15A C 1.1907(5) 0.3321(4) 0.6184(2) 0.0273(9) Uani 1 d . . .
H15A H 1.2245 0.3279 0.5740 0.033 Uiso 1 calc R . .
C6A C 0.6080(5) 0.1368(4) 0.7576(2) 0.0286(9) Uani 1 d . . .
H6A H 0.5748 0.1361 0.8028 0.034 Uiso 1 calc R . .
C16A C 1.3046(5) 0.3322(4) 0.6591(2) 0.0296(10) Uani 1 d . . .
H16A H 1.4161 0.3271 0.6428 0.036 Uiso 1 calc R . .
C14 C 1.2996(5) 0.2308(4) 0.2161(2) 0.0258(9) Uani 1 d . . .
C12 C 0.9142(6) 0.3937(4) 0.0669(2) 0.0349(11) Uani 1 d . . .
H12 H 0.9327 0.3766 0.0254 0.042 Uiso 1 calc R . .
C3A C 0.7071(5) 0.1342(4) 0.6258(2) 0.0304(10) Uani 1 d . . .
H3A H 0.7411 0.1330 0.5809 0.036 Uiso 1 calc R . .
C9A C 0.6172(5) 0.5357(4) 0.5511(2) 0.0274(9) Uani 1 d . . .
H9A H 0.6508 0.5332 0.5064 0.033 Uiso 1 calc R . .
C4A C 0.6180(6) 0.0559(4) 0.6682(3) 0.0367(11) Uani 1 d . . .
H4A H 0.5912 0.0010 0.6523 0.044 Uiso 1 calc R . .
C17A C 1.2541(5) 0.3397(4) 0.7229(2) 0.0284(9) Uani 1 d . . .
H17A H 1.3313 0.3418 0.7503 0.034 Uiso 1 calc R . .
C24A C 0.6960(8) 0.4541(5) 0.8397(3) 0.0509(15) Uani 1 d . . .
H24A H 0.7193 0.5147 0.8032 0.061 Uiso 1 calc R . .
C18 C 1.4800(6) 0.1897(4) 0.1238(2) 0.0354(11) Uani 1 d . . .
H18 H 1.4985 0.1711 0.0827 0.043 Uiso 1 calc R . .
C5A C 0.5689(6) 0.0577(4) 0.7328(3) 0.0351(11) Uani 1 d . . .
H5A H 0.5073 0.0043 0.7613 0.042 Uiso 1 calc R . .
C3 C 0.9133(6) 0.0534(4) 0.3160(3) 0.0385(12) Uani 1 d . . .
H3 H 0.8991 0.0726 0.3568 0.046 Uiso 1 calc R . .
C2 C 0.9976(5) 0.1149(4) 0.2593(2) 0.0251(9) Uani 1 d . . .
C10 C 0.7828(6) 0.5133(4) 0.1337(3) 0.0407(12) Uani 1 d . . .
H10 H 0.7111 0.5770 0.1381 0.049 Uiso 1 calc R . .
C11 C 0.8105(7) 0.4873(4) 0.0736(3) 0.0424(13) Uani 1 d . . .
H11 H 0.7584 0.5337 0.0367 0.051 Uiso 1 calc R . .
C6 C 0.9570(6) -0.0053(4) 0.1979(3) 0.0426(13) Uani 1 d . . .
H6 H 0.9713 -0.0270 0.1580 0.051 Uiso 1 calc R . .
C22A C 0.6291(8) 0.3832(6) 0.9558(3) 0.0551(16) Uani 1 d . . .
H22A H 0.6038 0.3920 0.9995 0.066 Uiso 1 calc R . .
C16 C 1.5847(6) 0.2293(4) 0.2110(3) 0.0448(14) Uani 1 d . . .
H16 H 1.6744 0.2379 0.2296 0.054 Uiso 1 calc R . .
C10A C 0.4921(6) 0.6148(4) 0.5653(3) 0.0360(11) Uani 1 d . . .
H10A H 0.4399 0.6666 0.5300 0.043 Uiso 1 calc R . .
C23A C 0.6653(8) 0.4673(5) 0.9029(3) 0.0528(15) Uani 1 d . . .
H23A H 0.6696 0.5359 0.9094 0.063 Uiso 1 calc R . .
C17 C 1.6082(6) 0.2036(4) 0.1513(3) 0.0420(13) Uani 1 d . . .
H17 H 1.7142 0.1953 0.1288 0.050 Uiso 1 calc R . .
C5 C 0.8711(7) -0.0634(4) 0.2554(4) 0.0576(19) Uani 1 d . . .
H5 H 0.8259 -0.1243 0.2541 0.069 Uiso 1 calc R . .
C4 C 0.8514(7) -0.0345(5) 0.3127(4) 0.0535(16) Uani 1 d . . .
H4 H 0.7937 -0.0759 0.3513 0.064 Uiso 1 calc R . .
C15 C 1.4302(6) 0.2427(4) 0.2440(3) 0.0340(11) Uani 1 d . . .
H15 H 1.4139 0.2600 0.2855 0.041 Uiso 1 calc R . .
C20A C 0.6634(15) 0.2728(6) 0.8814(3) 0.117(4) Uani 1 d . . .
H20A H 0.6647 0.2030 0.8755 0.141 Uiso 1 calc R . .
C21A C 0.6304(18) 0.2860(7) 0.9442(3) 0.157(6) Uani 1 d . . .
H21A H 0.6077 0.2253 0.9808 0.188 Uiso 1 calc R . .
C26A C 0.9577(6) 0.3203(4) 0.4503(2) 0.0306(10) Uani 1 d . . .
C7A C 0.6429(5) 0.4633(3) 0.6697(2) 0.0209(8) Uani 1 d . . .
C19 C 1.1802(6) 0.1389(4) 0.0419(2) 0.0311(10) Uani 1 d . . .
C22 C 1.2692(8) 0.0707(6) -0.0738(3) 0.0554(17) Uani 1 d . . .
H22 H 1.2921 0.0409 -0.1108 0.066 Uiso 1 calc R A 1
C20 C 1.3155(13) 0.0654(8) 0.0387(5) 0.039(3) Uani 0.495(9) d P B 1
H20 H 1.3787 0.0396 0.0750 0.046 Uiso 0.495(9) calc PR B 1
C21 C 1.3619(14) 0.0277(10) -0.0175(6) 0.050(3) Uani 0.495(9) d P B 1
H21 H 1.4541 -0.0262 -0.0189 0.060 Uiso 0.495(9) calc PR B 1
C23 C 1.149(2) 0.1547(12) -0.0722(7) 0.053(4) Uani 0.495(9) d P B 1
H23 H 1.0917 0.1887 -0.1099 0.064 Uiso 0.495(9) calc PR B 1
C24 C 1.1090(17) 0.1911(9) -0.0160(6) 0.039(3) Uani 0.495(9) d P B 1
H24 H 1.0304 0.2538 -0.0170 0.047 Uiso 0.495(9) calc PR B 1
C20' C 1.1739(15) 0.0255(10) 0.0425(7) 0.056(4) Uani 0.505(9) d P B 2
H20' H 1.1399 -0.0255 0.0828 0.067 Uiso 0.505(9) calc PR B 2
C21' C 1.2180(18) -0.0062(13) -0.0161(8) 0.074(5) Uani 0.505(9) d P B 2
H21' H 1.2132 -0.0784 -0.0168 0.088 Uiso 0.505(9) calc PR B 2
C23' C 1.255(3) 0.1701(15) -0.0739(6) 0.079(7) Uani 0.505(9) d P B 2
H23' H 1.2708 0.2238 -0.1153 0.095 Uiso 0.505(9) calc PR B 2
C24' C 1.217(2) 0.2031(10) -0.0150(6) 0.060(4) Uani 0.505(9) d P B 2
H24' H 1.2190 0.2772 -0.0177 0.072 Uiso 0.505(9) calc PR B 2
Cl1 Cl 0.8357(6) 0.9559(3) 0.5034(2) 0.0817(13) Uani 0.50 d P . .
C27 C 0.6664(17) 0.9763(8) 0.5018(4) 0.111(4) Uani 1 d . . .
C28 C 0.5727(18) 0.8939(8) 0.5326(4) 0.111(4) Uani 1 d . . .
C29 C 0.4110(17) 0.9162(7) 0.5306(4) 0.101(4) Uani 1 d . . .

loop_
_atom_site_aniso_label
_atom_site_aniso_U_11
_atom_site_aniso_U_22
_atom_site_aniso_U_33
_atom_site_aniso_U_23
_atom_site_aniso_U_13
_atom_site_aniso_U_12
Ge1 0.0212(2) 0.0361(3) 0.0239(2) -0.0143(2) -0.00393(17) 0.00127(19)
Ge2 0.0241(2) 0.0246(2) 0.0199(2) -0.00782(17) -0.00042(16) -0.00591(17)
Ge2A 0.0211(2) 0.0237(2) 0.0187(2) -0.00596(17) -0.00054(16) -0.00533(17)
Ge1A 0.0181(2) 0.0186(2) 0.0174(2) -0.00197(16) -0.00140(15) -0.00257(16)
C8A 0.019(2) 0.020(2) 0.023(2) -0.0014(16) -0.0022(15) -0.0074(15)
C26 0.032(2) 0.042(3) 0.026(2) -0.014(2) -0.0052(19) 0.000(2)
C13A 0.0167(19) 0.0166(19) 0.029(2) -0.0069(16) -0.0013(16) -0.0009(15)
C14A 0.021(2) 0.019(2) 0.026(2) -0.0051(16) -0.0024(16) -0.0047(16)
C19A 0.026(2) 0.023(2) 0.0182(19) -0.0029(16) -0.0017(16) -0.0026(17)
C25A 0.029(2) 0.039(3) 0.026(2) -0.010(2) -0.0009(18) -0.006(2)
C18A 0.025(2) 0.022(2) 0.028(2) -0.0060(17) -0.0066(17) -0.0045(17)
C7 0.018(2) 0.029(2) 0.029(2) -0.0086(18) 0.0000(16) -0.0034(17)
C1A 0.0150(19) 0.019(2) 0.030(2) -0.0030(16) -0.0064(16) -0.0014(15)
C12A 0.026(2) 0.017(2) 0.033(2) -0.0082(17) -0.0034(17) -0.0046(16)
C25 0.035(3) 0.040(3) 0.031(2) -0.014(2) -0.005(2) -0.004(2)
C2A 0.021(2) 0.020(2) 0.029(2) -0.0073(17) -0.0028(16) -0.0034(16)
C8 0.025(2) 0.019(2) 0.032(2) -0.0061(17) -0.0005(17) -0.0101(17)
C1 0.022(2) 0.018(2) 0.044(3) -0.0111(19) -0.0101(19) 0.0018(16)
C9 0.033(2) 0.022(2) 0.037(2) -0.0090(19) -0.0003(19) -0.0098(18)
C11A 0.030(2) 0.019(2) 0.051(3) -0.007(2) -0.012(2) 0.0000(18)
C13 0.017(2) 0.030(2) 0.023(2) -0.0035(17) -0.0038(16) -0.0026(17)
C15A 0.024(2) 0.025(2) 0.029(2) -0.0059(18) 0.0048(17) -0.0055(17)
C6A 0.026(2) 0.025(2) 0.029(2) 0.0026(18) -0.0041(18) -0.0042(18)
C16A 0.019(2) 0.025(2) 0.044(3) -0.0074(19) 0.0006(18) -0.0052(17)
C14 0.022(2) 0.024(2) 0.032(2) -0.0067(18) -0.0051(17) -0.0052(17)
C12 0.032(3) 0.046(3) 0.024(2) -0.005(2) -0.0034(19) -0.003(2)
C3A 0.029(2) 0.027(2) 0.040(3) -0.015(2) -0.008(2) -0.0031(19)
C9A 0.031(2) 0.028(2) 0.024(2) -0.0025(17) -0.0079(17) -0.0104(18)
C4A 0.042(3) 0.020(2) 0.051(3) -0.009(2) -0.013(2) -0.009(2)
C17A 0.021(2) 0.026(2) 0.043(3) -0.011(2) -0.0105(19) -0.0056(17)
C24A 0.089(5) 0.040(3) 0.031(3) -0.011(2) -0.001(3) -0.032(3)
C18 0.024(2) 0.041(3) 0.030(2) 0.002(2) 0.0045(18) -0.003(2)
C5A 0.025(2) 0.019(2) 0.056(3) 0.005(2) -0.011(2) -0.0078(18)
C3 0.030(3) 0.032(3) 0.043(3) 0.005(2) 0.001(2) -0.005(2)
C2 0.0149(19) 0.026(2) 0.031(2) -0.0045(18) 0.0012(16) -0.0021(16)
C10 0.043(3) 0.022(2) 0.051(3) -0.004(2) -0.005(2) 0.003(2)
C11 0.041(3) 0.036(3) 0.037(3) 0.006(2) -0.008(2) 0.004(2)
C6 0.039(3) 0.024(2) 0.072(4) -0.022(3) -0.026(3) 0.006(2)
C22A 0.075(4) 0.072(4) 0.026(3) -0.024(3) 0.010(3) -0.027(3)
C16 0.025(2) 0.031(3) 0.078(4) -0.001(3) -0.019(3) -0.014(2)
C10A 0.045(3) 0.018(2) 0.043(3) 0.0034(19) -0.022(2) -0.004(2)
C23A 0.080(5) 0.049(4) 0.041(3) -0.023(3) -0.008(3) -0.018(3)
C17 0.020(2) 0.036(3) 0.055(3) 0.009(2) 0.001(2) -0.007(2)
C5 0.034(3) 0.015(2) 0.120(6) 0.001(3) -0.030(3) -0.006(2)
C4 0.037(3) 0.029(3) 0.079(5) 0.011(3) -0.006(3) -0.008(2)
C15 0.034(3) 0.025(2) 0.047(3) -0.008(2) -0.019(2) -0.0062(19)
C20A 0.286(13) 0.038(4) 0.030(3) -0.007(3) 0.034(5) -0.078(6)
C21A 0.379(19) 0.080(6) 0.027(4) -0.016(4) 0.046(7) -0.129(9)
C26A 0.027(2) 0.037(3) 0.028(2) -0.011(2) -0.0048(18) -0.0024(19)
C7A 0.021(2) 0.0140(19) 0.026(2) 0.0004(15) -0.0067(16) -0.0048(15)
C19 0.031(2) 0.038(3) 0.026(2) -0.017(2) -0.0035(18) 0.003(2)
C22 0.063(4) 0.068(4) 0.048(3) -0.043(3) -0.003(3) 0.000(3)
C20 0.045(6) 0.034(6) 0.039(6) -0.021(5) -0.009(5) 0.009(5)
C21 0.041(7) 0.059(8) 0.063(8) -0.047(7) -0.005(5) 0.007(5)
C23 0.078(11) 0.045(7) 0.037(7) -0.014(5) -0.027(8) 0.009(8)
C24 0.061(8) 0.026(6) 0.039(6) -0.021(5) -0.015(6) 0.000(5)
C20' 0.063(8) 0.051(7) 0.066(8) -0.035(6) 0.021(6) -0.034(6)
C21' 0.076(10) 0.083(11) 0.087(11) -0.066(9) 0.036(8) -0.044(8)
C23' 0.117(15) 0.079(12) 0.012(5) -0.012(6) -0.011(8) 0.060(12)
C24' 0.115(14) 0.027(6) 0.036(6) -0.014(5) 0.007(8) -0.009(8)
Cl1 0.115(4) 0.050(2) 0.068(2) -0.0092(17) -0.021(2) 0.018(2)
C27 0.226(13) 0.075(6) 0.047(4) -0.028(4) 0.010(6) -0.069(8)
C28 0.228(14) 0.070(6) 0.051(5) -0.012(4) -0.001(7) -0.084(8)
C29 0.223(13) 0.046(5) 0.045(4) -0.012(3) 0.001(6) -0.064(7)

loop_
_atom_type_symbol
_atom_type_description
_atom_type_scat_dispersion_real
_atom_type_scat_dispersion_imag
_atom_type_scat_source
C C 0.0033 0.0016 'International Tables Vol C Tables 4.2.6.8 and 6.1.1.4'
H H 0.0000 0.0000 'International Tables Vol C Tables 4.2.6.8 and 6.1.1.4'
Cl Cl 0.1484 0.1585 'International Tables Vol C Tables 4.2.6.8 and 6.1.1.4'
Ge Ge 0.1547 1.8001 'International Tables Vol C Tables 4.2.6.8 and 6.1.1.4'

loop_
_geom_angle_atom_site_label_1
_geom_angle_atom_site_label_2
_geom_angle_atom_site_label_3
_geom_angle
_geom_angle_site_symmetry_3
C19 Ge1 C13 112.40(19) .
C19 Ge1 C1 115.6(2) .
C13 Ge1 C1 104.38(18) .
C19 Ge1 C7 118.73(19) .
C13 Ge1 C7 102.28(18) .
C1 Ge1 C7 101.60(17) .
C25 Ge2 C2 113.4(2) .
C25 Ge2 C14 115.5(2) .
C2 Ge2 C14 106.05(18) .
C25 Ge2 C8 114.1(2) .
C2 Ge2 C8 102.52(18) .
C14 Ge2 C8 104.01(18) .
C25A Ge2A C14A 114.58(19) .
C25A Ge2A C2A 113.7(2) .
C14A Ge2A C2A 104.83(17) .
C25A Ge2A C8A 114.69(19) .
C14A Ge2A C8A 106.03(17) .
C2A Ge2A C8A 101.64(17) .
C19A Ge1A C13A 111.68(18) .
C19A Ge1A C7A 114.77(17) .
C13A Ge1A C7A 103.97(17) .
C19A Ge1A C1A 119.87(18) .
C13A Ge1A C1A 104.08(16) .
C7A Ge1A C1A 100.64(17) .
C9A C8A C7A 121.0(4) .
C9A C8A Ge2A 124.6(3) .
C7A C8A Ge2A 114.1(3) .
C25 C26 C26A 177.2(6) .
C18A C13A C14A 119.0(4) .
C18A C13A Ge1A 124.5(3) .
C14A C13A Ge1A 116.5(3) .
C15A C14A C13A 120.3(4) .
C15A C14A Ge2A 126.1(3) .
C13A C14A Ge2A 113.6(3) .
C20A C19A C24A 116.1(5) .
C20A C19A Ge1A 124.0(4) .
C24A C19A Ge1A 119.9(3) .
C26A C25A Ge2A 176.7(5) .
C17A C18A C13A 120.1(4) .
C8 C7 C12 119.4(4) .
C8 C7 Ge1 114.4(3) .
C12 C7 Ge1 126.2(3) .
C6A C1A C2A 118.6(4) .
C6A C1A Ge1A 126.9(3) .
C2A C1A Ge1A 114.4(3) .
C11A C12A C7A 119.8(4) .
C26 C25 Ge2 174.0(5) .
C1A C2A C3A 120.6(4) .
C1A C2A Ge2A 115.3(3) .
C3A C2A Ge2A 123.9(3) .
C7 C8 C9 120.3(4) .
C7 C8 Ge2 115.6(3) .
C9 C8 Ge2 124.0(3) .
C6 C1 C2 118.5(5) .
C6 C1 Ge1 126.1(4) .
C2 C1 Ge1 115.2(3) .
C10 C9 C8 120.1(4) .
C10A C11A C12A 121.0(4) .
C18 C13 C14 118.5(4) .
C18 C13 Ge1 125.1(4) .
C14 C13 Ge1 116.3(3) .
C14A C15A C16A 120.1(4) .
C5A C6A C1A 120.1(4) .
C17A C16A C15A 119.5(4) .
C15 C14 C13 120.5(4) .
C15 C14 Ge2 126.0(4) .
C13 C14 Ge2 113.5(3) .
C7 C12 C11 120.1(4) .
C4A C3A C2A 119.5(4) .
C8A C9A C10A 119.0(4) .
C5A C4A C3A 120.1(4) .
C16A C17A C18A 121.0(4) .
C19A C24A C23A 122.5(5) .
C17 C18 C13 120.5(5) .
C4A C5A C6A 121.0(4) .
C4 C3 C2 119.8(6) .
C3 C2 C1 120.1(4) .
C3 C2 Ge2 125.0(4) .
C1 C2 Ge2 114.7(3) .
C11 C10 C9 119.5(4) .
C10 C11 C12 120.6(5) .
C5 C6 C1 119.5(5) .
C23A C22A C21A 117.6(5) .
C17 C16 C15 120.1(5) .
C11A C10A C9A 120.2(4) .
C22A C23A C24A 120.3(5) .
C16 C17 C18 120.8(5) .
C4 C5 C6 121.0(5) .
C5 C4 C3 121.0(6) .
C16 C15 C14 119.5(5) .
C19A C20A C21A 121.6(6) .
C22A C21A C20A 121.8(6) .
C25A C26A C26 177.2(6) .
C12A C7A C8A 119.0(4) .
C12A C7A Ge1A 125.3(3) .
C8A C7A Ge1A 115.5(3) .
C24' C19 C20 94.5(9) .
C24' C19 C24 42.2(8) .
C20 C19 C24 118.3(7) .
C24' C19 C20' 115.6(8) .
C20 C19 C20' 57.8(7) .
C24 C19 C20' 97.7(8) .
C24' C19 Ge1 123.0(7) .
C20 C19 Ge1 115.9(5) .
C24 C19 Ge1 124.4(5) .
C20' C19 Ge1 121.4(6) .
C23' C22 C23 42.3(10) .
C23' C22 C21' 119.7(9) .
C23 C22 C21' 99.9(10) .
C23' C22 C21 95.7(9) .
C23 C22 C21 118.0(8) .
C21' C22 C21 57.5(8) .
C19 C20 C21 120.3(9) .
C20 C21 C22 119.7(9) .
C22 C23 C24 120.2(12) .
C23 C24 C19 122.0(11) .
C21' C20' C19 119.8(11) .
C22 C21' C20' 118.2(11) .
C22 C23' C24' 122.3(13) .
C19 C24' C23' 123.4(13) .
C28 C27 Cl1 120.5(11) .
C28 C27 C29 119.4(12) 2_676
Cl1 C27 C29 120.1(9) 2_676
C29 C28 C27 119.0(12) .
C28 C29 C27 121.5(10) 2_676

loop_
_geom_bond_atom_site_label_1
_geom_bond_atom_site_label_2
_geom_bond_distance
_geom_bond_site_symmetry_2
Ge1 C19 1.937(4) .
Ge1 C13 1.954(4) .
Ge1 C1 1.967(5) .
Ge1 C7 1.972(4) .
Ge2 C25 1.894(5) .
Ge2 C2 1.925(5) .
Ge2 C14 1.939(4) .
Ge2 C8 1.951(4) .
Ge2A C25A 1.898(4) .
Ge2A C14A 1.937(4) .
Ge2A C2A 1.944(4) .
Ge2A C8A 1.948(4) .
Ge1A C19A 1.929(4) .
Ge1A C13A 1.952(4) .
Ge1A C7A 1.959(4) .
Ge1A C1A 1.966(4) .
C8A C9A 1.391(6) .
C8A C7A 1.402(6) .
C26 C25 1.189(6) .
C26 C26A 1.383(6) .
C13A C18A 1.395(6) .
C13A C14A 1.398(6) .
C14A C15A 1.388(6) .
C19A C20A 1.352(7) .
C19A C24A 1.370(7) .
C25A C26A 1.191(6) .
C18A C17A 1.385(6) .
C7 C8 1.388(6) .
C7 C12 1.391(6) .
C1A C6A 1.400(6) .
C1A C2A 1.401(6) .
C12A C11A 1.383(6) .
C12A C7A 1.398(6) .
C2A C3A 1.403(6) .
C8 C9 1.394(6) .
C1 C6 1.398(7) .
C1 C2 1.402(6) .
C9 C10 1.392(7) .
C11A C10A 1.382(7) .
C13 C18 1.392(6) .
C13 C14 1.405(6) .
C15A C16A 1.394(7) .
C6A C5A 1.394(7) .
C16A C17A 1.376(6) .
C14 C15 1.390(6) .
C12 C11 1.392(7) .
C3A C4A 1.391(7) .
C9A C10A 1.395(7) .
C4A C5A 1.368(7) .
C24A C23A 1.375(7) .
C18 C17 1.376(7) .
C3 C4 1.368(8) .
C3 C2 1.397(6) .
C10 C11 1.382(8) .
C6 C5 1.397(9) .
C22A C23A 1.351(8) .
C22A C21A 1.355(10) .
C16 C17 1.373(9) .
C16 C15 1.388(7) .
C5 C4 1.348(10) .
C20A C21A 1.368(9) .
C19 C24' 1.272(13) .
C19 C20 1.356(10) .
C19 C24 1.385(12) .
C19 C20' 1.481(12) .
C22 C23' 1.27(2) .
C22 C23 1.353(17) .
C22 C21' 1.393(16) .
C22 C21 1.447(13) .
C20 C21 1.388(13) .
C23 C24 1.375(17) .
C20' C21' 1.394(16) .
C23' C24' 1.406(17) .
Cl1 C27 1.414(13) .
C27 C28 1.392(13) .
C27 C29 1.445(14) 2_676
C28 C29 1.352(15) .
C29 C27 1.445(14) 2_676
